data_4312538
loop_
_publ_author_name
'Lora M. Field'
'Paul M. Lahti'

_publ_contact_author_address
;
Department of Chemistry, University of Massachusetts,
Amherst, MA  01003  USA
;
_publ_contact_author_email 'lahti@chem.umass.edu '
_publ_contact_author_fax '413-545-4490 '
_publ_contact_author_name 'Paul M. Lahti'
_publ_contact_author_phone '413-545-4890 '
_publ_section_title
;
 Coordination Complexes of
 1-(4-[N-tert-Butyl-N-aminoxyl]phenyl)-1H-1,2,4-triazole with Paramagnetic
 Transition Metal Dications
;
_journal_name_full 'Inorganic Chemistry'
_journal_page_first 7447
_journal_page_last 7454
_journal_paper_doi 10.1021/ic0349050
_journal_volume 42
_journal_year 2003
_chemical_compound_source UMASS
_chemical_formula_moiety 'C22 H17 F12 Mn N4 O5 '
_chemical_formula_sum 'C22 H17 F12 Mn N4 O5'
_chemical_formula_weight 700.315
_chemical_name_systematic
;
 ?
;
_space_group_IT_number 2
_symmetry_cell_setting triclinic
_symmetry_space_group_name_Hall '-P 1'
_symmetry_space_group_name_H-M 'P -1'
_audit_creation_method maXus
_cell_angle_alpha 93.1757(12)
_cell_angle_beta 91.2499(12)
_cell_angle_gamma 114.458(2)
_cell_formula_units_Z 2
_cell_length_a 9.7111(2)
_cell_length_b 10.6775(3)
_cell_length_c 14.7440(6)
_cell_measurement_reflns_used 4610
_cell_measurement_temperature 298
_cell_measurement_theta_max 25.028
_cell_measurement_theta_min 4.076
_cell_volume 1387.80(8)
_computing_cell_refinement 'HKL Scalepack (Otwinowski & Minor 1997)'
_computing_data_collection KappaCCD
_computing_data_reduction 'Denzo and Scalepak (Otwinowski & Minor, 1997)'
_computing_structure_refinement 'SHELXL-97 (Sheldrick, 1997)'
_diffrn_ambient_temperature 298
_diffrn_measured_fraction_theta_full 0.983
_diffrn_measured_fraction_theta_max 0.983
_diffrn_measurement_device KappaCCD
_diffrn_measurement_method CCD
_diffrn_orient_matrix_type X=UH
_diffrn_orient_matrix_UB_11 0.10659
_diffrn_orient_matrix_UB_12 -0.03827
_diffrn_orient_matrix_UB_13 0.00140
_diffrn_orient_matrix_UB_21 0.07209
_diffrn_orient_matrix_UB_22 0.07367
_diffrn_orient_matrix_UB_23 -0.00391
_diffrn_orient_matrix_UB_31 0.00472
_diffrn_orient_matrix_UB_32 0.00571
_diffrn_orient_matrix_UB_33 0.06761
_diffrn_radiation_source 'fine-focus sealed tube'
_diffrn_radiation_type ' MoK\a'
_diffrn_radiation_wavelength 0.71073
_diffrn_reflns_av_R_equivalents 0.0299
_diffrn_reflns_limit_h_max 11
_diffrn_reflns_limit_h_min -9
_diffrn_reflns_limit_k_max 12
_diffrn_reflns_limit_k_min -12
_diffrn_reflns_limit_l_max 17
_diffrn_reflns_limit_l_min -17
_diffrn_reflns_number 8274
_diffrn_reflns_theta_full 25.09
_diffrn_reflns_theta_max 25.10
_diffrn_reflns_theta_min 4.16
_exptl_absorpt_coefficient_mu 0.597
_exptl_absorpt_correction_type none
_exptl_crystal_colour RED-BROWN
_exptl_crystal_density_diffrn 1.676
_exptl_crystal_density_method 'not measured'
_exptl_crystal_description NEEDLE
_exptl_crystal_F_000 700
_exptl_crystal_size_max 1.300
_exptl_crystal_size_mid 0.050
_exptl_crystal_size_min 0.025
_refine_diff_density_max 0.993
_refine_diff_density_min -0.471
_refine_diff_density_rms 0.069
_refine_ls_extinction_method none
_refine_ls_goodness_of_fit_ref 1.366
_refine_ls_hydrogen_treatment refxyz
_refine_ls_matrix_type full
_refine_ls_number_parameters 397
_refine_ls_number_reflns 4874
_refine_ls_number_restraints 0
_refine_ls_restrained_S_all 1.366
_refine_ls_R_factor_all 0.0927
_refine_ls_R_factor_gt 0.0692
_refine_ls_shift/su_max 0.000
_refine_ls_shift/su_mean 0.000
_refine_ls_structure_factor_coef Fsqd
_refine_ls_weighting_details 'calc w=1/[\s^2^(Fo^2^)+ (0.1000P)^2^+0.0000P] where P=(Fo^2^+2Fc^2^)/3'
_refine_ls_weighting_scheme calc
_refine_ls_wR_factor_gt 0.1900
_refine_ls_wR_factor_ref 0.2027
_reflns_number_gt 3700
_reflns_number_total 4874
_reflns_threshold_expression >2sigma(I)
_cod_data_source_file ic0349050si20030730_014852_2.cif
_cod_data_source_block global
_cod_depositor_comments
;
The following automatic conversions were performed:

'_symmetry_cell_setting' value 'Triclinic' changed to 'triclinic'
according to the built-in table from CIF Core dictionary named
'cif_core.dic' version 2.4.1 from 2010-06-29.

Automatic conversion script
Id: cif_fix_values 1646 2011-03-28 12:23:43Z adriana 
;
_cod_original_cell_volume 1387.80(7)
_cod_original_sg_symbol_H-M 'P -1 '
_cod_original_formula_sum 'C22 H17 F12 Mn N4 O5 '
_cod_database_code 4312538

loop_
_symmetry_equiv_pos_as_xyz
+X,+Y,+Z
-X,-Y,-Z

loop_
_atom_site_label
_atom_site_type_symbol
_atom_site_fract_x
_atom_site_fract_y
_atom_site_fract_z
_atom_site_U_iso_or_equiv
_atom_site_adp_type
_atom_site_occupancy
_atom_site_symmetry_multiplicity
_atom_site_calc_flag
_atom_site_refinement_flags
_atom_site_disorder_assembly
_atom_site_disorder_group
Mn1 Mn 0.11307(6) 0.59860(6) 0.22808(4) 0.0465(3) Uani 1 1 d . . .
O5 O 0.0986(3) 0.6828(3) 0.0995(2) 0.0553(7) Uani 1 1 d . . .
O1 O 0.3415(3) 0.7496(3) 0.25677(19) 0.0507(7) Uani 1 1 d . . .
O3 O -0.1254(3) 0.4577(3) 0.2254(2) 0.0584(8) Uani 1 1 d . . .
O2 O 0.1206(3) 0.4963(3) 0.3473(2) 0.0567(7) Uani 1 1 d . . .
N2 N 0.7291(4) 0.6381(4) -0.0416(2) 0.0483(8) Uani 1 1 d . . .
O4 O 0.0629(3) 0.7674(3) 0.2794(2) 0.0545(7) Uani 1 1 d . . .
C3 C 0.6699(4) 0.6684(4) 0.0406(3) 0.0469(9) Uani 1 1 d . . .
N3 N 0.8137(4) 0.5434(4) -0.1477(3) 0.0518(8) Uani 1 1 d . . .
N1 N 0.4656(4) 0.7353(4) 0.2738(2) 0.0506(8) Uani 1 1 d . . .
C19 C 0.1039(5) 0.8794(5) 0.2449(3) 0.0537(10) Uani 1 1 d . . .
C6 C 0.5423(4) 0.7160(4) 0.1972(3) 0.0458(9) Uani 1 1 d . . .
C15 C -0.1254(5) 0.3162(5) 0.3431(3) 0.0615(12) Uani 1 1 d . . .
F1 F 0.1861(5) 0.3022(4) 0.4354(2) 0.1011(12) Uani 1 1 d . . .
C2 C 0.7833(5) 0.5448(4) -0.0614(3) 0.0528(10) Uani 1 1 d . . .
C14 C 0.0214(5) 0.3901(5) 0.3760(3) 0.0503(10) Uani 1 1 d . . .
C21 C 0.1324(5) 0.8078(5) 0.0899(3) 0.0511(10) Uani 1 1 d . . .
C7 C 0.5143(5) 0.7604(5) 0.1147(3) 0.0524(10) Uani 1 1 d . . .
N4 N 0.7239(5) 0.7029(4) -0.1181(3) 0.0625(10) Uani 1 1 d . . .
C8 C 0.5769(5) 0.7375(4) 0.0372(3) 0.0522(10) Uani 1 1 d . . .
C1 C 0.7740(5) 0.6413(5) -0.1796(3) 0.0628(12) Uani 1 1 d . . .
C22 C 0.1740(6) 0.8526(5) -0.0053(3) 0.0658(12) Uani 1 1 d . . .
C16 C -0.1877(5) 0.3591(5) 0.2726(3) 0.0543(10) Uani 1 1 d . . .
C18 C 0.1216(6) 1.0031(5) 0.3096(4) 0.0660(13) Uani 1 1 d . . .
C20 C 0.1373(6) 0.9076(5) 0.1548(3) 0.0611(12) Uani 1 1 d . . .
F8 F 0.0320(6) 1.0623(5) 0.2808(3) 0.1263(15) Uani 1 1 d . . .
C13 C 0.0767(6) 0.3378(6) 0.4582(3) 0.0700(13) Uani 1 1 d . . .
F11 F 0.3193(4) 0.9234(5) -0.0104(3) 0.1149(14) Uani 1 1 d . . .
F7 F 0.0700(6) 0.9693(4) 0.3882(3) 0.1286(16) Uani 1 1 d . . .
F2 F 0.1386(6) 0.4355(5) 0.5231(2) 0.1181(15) Uani 1 1 d . . .
C4 C 0.7030(5) 0.6285(6) 0.1223(3) 0.0686(14) Uani 1 1 d . . .
F10 F 0.1335(6) 0.7534(5) -0.0667(3) 0.152(2) Uani 1 1 d . . .
C9 C 0.5262(5) 0.7630(6) 0.3715(3) 0.0655(13) Uani 1 1 d . . .
F9 F 0.2506(5) 1.1010(5) 0.3109(4) 0.158(2) Uani 1 1 d . . .
C5 C 0.6410(5) 0.6511(6) 0.2002(3) 0.0655(13) Uani 1 1 d . . .
F12 F 0.1166(7) 0.9368(7) -0.0325(3) 0.171(3) Uani 1 1 d . . .
F3 F -0.0276(6) 0.2310(6) 0.4913(4) 0.175(3) Uani 1 1 d . . .
F5 F -0.4354(4) 0.3247(7) 0.3014(5) 0.185(3) Uani 1 1 d . . .
C11 C 0.5049(7) 0.6242(7) 0.4093(4) 0.0909(18) Uani 1 1 d . . .
C17 C -0.3577(6) 0.2747(7) 0.2500(5) 0.0865(18) Uani 1 1 d . . .
C10 C 0.4332(8) 0.8217(8) 0.4250(4) 0.103(2) Uani 1 1 d . . .
C12 C 0.6930(6) 0.8620(8) 0.3748(5) 0.110(2) Uani 1 1 d . . .
F6 F -0.3988(4) 0.2883(6) 0.1689(4) 0.151(2) Uani 1 1 d . . .
F4 F -0.4045(5) 0.1475(5) 0.2580(6) 0.204(3) Uani 1 1 d . . .
H15 H -0.1846 0.2350 0.3693 0.074 Uiso 1 1 d R . .
H2 H 0.7977 0.4884 -0.0198 0.063 Uiso 1 1 d R . .
H7 H 0.4519 0.8069 0.1124 0.063 Uiso 1 1 d R . .
H8 H 0.5573 0.7679 -0.0175 0.063 Uiso 1 1 d R . .
H1 H 0.7821 0.6629 -0.2400 0.075 Uiso 1 1 d R . .
H20 H 0.1643 0.9970 0.1379 0.073 Uiso 1 1 d R . .
H4 H 0.7687 0.5853 0.1246 0.082 Uiso 1 1 d R . .
H5 H 0.6643 0.6237 0.2551 0.079 Uiso 1 1 d R . .
H11A H 0.3991 0.5638 0.4070 0.109 Uiso 1 1 d R . .
H11B H 0.5579 0.5826 0.3732 0.109 Uiso 1 1 d R . .
H11C H 0.5445 0.6401 0.4711 0.109 Uiso 1 1 d R . .
H10A H 0.3292 0.7560 0.4219 0.124 Uiso 1 1 d R . .
H10B H 0.4708 0.8414 0.4873 0.124 Uiso 1 1 d R . .
H10C H 0.4407 0.9051 0.3997 0.124 Uiso 1 1 d R . .
H12A H 0.7489 0.8202 0.3417 0.132 Uiso 1 1 d R . .
H12B H 0.7036 0.9451 0.3478 0.132 Uiso 1 1 d R . .
H12C H 0.7315 0.8836 0.4369 0.132 Uiso 1 1 d R . .

loop_
_atom_site_aniso_label
_atom_site_aniso_U_11
_atom_site_aniso_U_22
_atom_site_aniso_U_33
_atom_site_aniso_U_23
_atom_site_aniso_U_13
_atom_site_aniso_U_12
Mn1 0.0499(4) 0.0401(4) 0.0527(4) 0.0077(3) 0.0020(3) 0.0213(3)
O5 0.0680(18) 0.0491(19) 0.0536(17) 0.0021(14) -0.0028(14) 0.0296(15)
O1 0.0458(14) 0.0476(17) 0.0581(17) 0.0033(13) 0.0032(12) 0.0188(13)
O3 0.0515(16) 0.055(2) 0.067(2) 0.0103(16) -0.0080(14) 0.0206(15)
O2 0.0546(16) 0.059(2) 0.0560(18) 0.0137(15) -0.0003(13) 0.0219(15)
N2 0.0489(18) 0.041(2) 0.057(2) 0.0098(16) 0.0063(15) 0.0198(15)
O4 0.0612(17) 0.0464(18) 0.0616(18) 0.0134(15) 0.0166(14) 0.0263(14)
C3 0.044(2) 0.044(2) 0.053(2) 0.0094(19) 0.0017(17) 0.0184(18)
N3 0.0533(19) 0.042(2) 0.061(2) 0.0040(17) 0.0024(16) 0.0201(16)
N1 0.0449(17) 0.054(2) 0.053(2) 0.0037(17) -0.0005(15) 0.0210(16)
C19 0.053(2) 0.046(3) 0.066(3) 0.010(2) 0.014(2) 0.022(2)
C6 0.0425(19) 0.046(2) 0.046(2) 0.0052(18) 0.0002(16) 0.0151(17)
C15 0.058(3) 0.058(3) 0.065(3) 0.017(2) 0.009(2) 0.019(2)
F1 0.142(3) 0.110(3) 0.087(2) -0.001(2) -0.023(2) 0.091(3)
C2 0.056(2) 0.041(2) 0.063(3) 0.010(2) 0.002(2) 0.021(2)
C14 0.060(2) 0.052(3) 0.047(2) 0.009(2) 0.0084(19) 0.031(2)
C21 0.051(2) 0.046(3) 0.054(2) 0.012(2) 0.0014(18) 0.0170(19)
C7 0.056(2) 0.053(3) 0.056(3) 0.011(2) 0.0012(19) 0.030(2)
N4 0.085(3) 0.064(3) 0.057(2) 0.021(2) 0.0146(19) 0.048(2)
C8 0.060(2) 0.051(3) 0.052(2) 0.010(2) 0.0016(19) 0.029(2)
C1 0.079(3) 0.058(3) 0.061(3) 0.013(2) 0.014(2) 0.037(3)
C22 0.073(3) 0.057(3) 0.058(3) 0.007(2) 0.002(2) 0.017(2)
C16 0.047(2) 0.049(3) 0.064(3) 0.002(2) 0.0020(19) 0.0170(19)
C18 0.081(3) 0.046(3) 0.070(3) 0.009(2) 0.025(3) 0.025(3)
C20 0.081(3) 0.042(3) 0.061(3) 0.011(2) 0.007(2) 0.025(2)
F8 0.169(4) 0.103(3) 0.145(4) -0.002(3) 0.022(3) 0.095(3)
C13 0.088(3) 0.071(4) 0.054(3) 0.021(3) 0.005(3) 0.034(3)
F11 0.087(2) 0.137(4) 0.083(2) 0.032(2) 0.0184(18) 0.005(2)
F7 0.229(5) 0.069(2) 0.081(3) 0.006(2) 0.052(3) 0.054(3)
F2 0.204(4) 0.127(3) 0.0515(18) -0.020(2) -0.027(2) 0.102(3)
C4 0.069(3) 0.089(4) 0.070(3) 0.025(3) 0.009(2) 0.053(3)
F10 0.211(5) 0.095(3) 0.059(2) -0.004(2) 0.026(2) -0.026(3)
C9 0.057(3) 0.076(4) 0.051(3) 0.001(2) -0.007(2) 0.016(2)
F9 0.092(3) 0.109(3) 0.211(5) -0.091(4) 0.037(3) -0.011(2)
C5 0.074(3) 0.090(4) 0.055(3) 0.020(3) 0.004(2) 0.054(3)
F12 0.225(6) 0.269(7) 0.109(3) 0.103(4) 0.047(3) 0.181(6)
F3 0.133(3) 0.197(6) 0.160(4) 0.138(4) -0.003(3) 0.020(4)
F5 0.058(2) 0.228(7) 0.242(7) -0.046(5) 0.027(3) 0.039(3)
C11 0.090(4) 0.112(5) 0.070(4) 0.031(3) 0.002(3) 0.038(4)
C17 0.049(3) 0.083(5) 0.118(5) 0.016(4) -0.006(3) 0.016(3)
C10 0.119(5) 0.139(7) 0.059(3) -0.024(4) -0.010(3) 0.064(5)
C12 0.074(4) 0.113(6) 0.090(4) -0.011(4) -0.020(3) -0.009(4)
F6 0.075(2) 0.187(5) 0.151(4) 0.027(4) -0.043(3) 0.015(3)
F4 0.090(3) 0.079(3) 0.387(10) 0.055(4) -0.088(4) -0.021(2)

loop_
_atom_type_symbol
_atom_type_description
_atom_type_scat_dispersion_real
_atom_type_scat_dispersion_imag
_atom_type_scat_source
C C 0.0033 0.0016 'International Tables Vol C Tables 4.2.6.8 and 6.1.1.4'
H H 0.0000 0.0000 'International Tables Vol C Tables 4.2.6.8 and 6.1.1.4'
F F 0.0171 0.0103 'International Tables Vol C Tables 4.2.6.8 and 6.1.1.4'
Mn Mn 0.3368 0.7283 'International Tables Vol C Tables 4.2.6.8 and 6.1.1.4'
N N 0.0061 0.0033 'International Tables Vol C Tables 4.2.6.8 and 6.1.1.4'
O O 0.0106 0.0060 'International Tables Vol C Tables 4.2.6.8 and 6.1.1.4'

loop_
_diffrn_radiation_wavelength_id
all

loop_
_geom_angle_atom_site_label_1
_geom_angle_atom_site_label_2
_geom_angle_atom_site_label_3
_geom_angle
_geom_angle_site_symmetry_1
_geom_angle_site_symmetry_3
_geom_angle_publ_flag
O2 Mn1 O1 91.47(11) . . ?
O2 Mn1 O4 103.29(12) . . ?
O1 Mn1 O4 81.65(11) . . ?
O2 Mn1 O5 174.32(12) . . ?
O1 Mn1 O5 91.90(12) . . ?
O4 Mn1 O5 81.72(11) . . ?
O2 Mn1 O3 82.12(11) . . ?
O1 Mn1 O3 168.94(12) . . ?
O4 Mn1 O3 91.01(11) . . ?
O5 Mn1 O3 95.24(11) . . ?
O2 Mn1 N3 89.52(13) . 2_665 ?
O1 Mn1 N3 93.08(11) . 2_665 ?
O4 Mn1 N3 166.20(13) . 2_665 ?
O5 Mn1 N3 85.74(12) . 2_665 ?
O3 Mn1 N3 95.85(12) . 2_665 ?
C21 O5 Mn1 124.5(3) . . ?
N1 O1 Mn1 130.9(2) . . ?
C16 O3 Mn1 128.1(3) . . ?
C14 O2 Mn1 129.1(3) . . ?
C2 N2 N4 109.2(3) . . ?
C2 N2 C3 130.5(4) . . ?
N4 N2 C3 120.2(3) . . ?
C19 O4 Mn1 124.5(3) . . ?
C4 C3 C8 119.9(4) . . ?
C4 C3 N2 120.8(3) . . ?
C8 C3 N2 119.3(4) . . ?
C2 N3 C1 103.1(4) . . ?
C2 N3 Mn1 129.4(3) . 2_665 ?
C1 N3 Mn1 127.2(3) . 2_665 ?
O1 N1 C6 116.3(3) . . ?
O1 N1 C9 116.7(3) . . ?
C6 N1 C9 126.2(3) . . ?
O4 C19 C20 128.2(4) . . ?
O4 C19 C18 115.9(4) . . ?
C20 C19 C18 115.9(4) . . ?
C7 C6 C5 118.6(4) . . ?
C7 C6 N1 118.3(3) . . ?
C5 C6 N1 123.1(4) . . ?
C14 C15 C16 122.0(4) . . ?
N3 C2 N2 110.6(4) . . ?
O2 C14 C15 128.6(4) . . ?
O2 C14 C13 113.6(4) . . ?
C15 C14 C13 117.8(4) . . ?
O5 C21 C20 128.0(4) . . ?
O5 C21 C22 114.9(4) . . ?
C20 C21 C22 117.1(4) . . ?
C8 C7 C6 121.4(4) . . ?
C1 N4 N2 102.7(3) . . ?
C7 C8 C3 119.3(4) . . ?
N4 C1 N3 114.4(4) . . ?
F10 C22 F11 107.0(5) . . ?
F10 C22 F12 105.9(5) . . ?
F11 C22 F12 103.3(5) . . ?
F10 C22 C21 114.3(4) . . ?
F11 C22 C21 111.9(4) . . ?
F12 C22 C21 113.5(5) . . ?
O3 C16 C15 128.8(4) . . ?
O3 C16 C17 115.1(4) . . ?
C15 C16 C17 116.1(5) . . ?
F9 C18 F7 114.8(6) . . ?
F9 C18 F8 102.1(5) . . ?
F7 C18 F8 100.4(4) . . ?
F9 C18 C19 113.7(4) . . ?
F7 C18 C19 113.5(4) . . ?
F8 C18 C19 110.7(5) . . ?
C21 C20 C19 122.4(4) . . ?
F3 C13 F2 109.4(5) . . ?
F3 C13 F1 106.8(5) . . ?
F2 C13 F1 104.2(5) . . ?
F3 C13 C14 114.1(5) . . ?
F2 C13 C14 111.6(4) . . ?
F1 C13 C14 110.2(4) . . ?
C5 C4 C3 121.1(4) . . ?
C10 C9 N1 108.0(4) . . ?
C10 C9 C12 112.1(5) . . ?
N1 C9 C12 108.9(4) . . ?
C10 C9 C11 108.6(5) . . ?
N1 C9 C11 108.4(4) . . ?
C12 C9 C11 110.9(5) . . ?
C4 C5 C6 119.6(4) . . ?
F4 C17 F6 106.4(7) . . ?
F4 C17 F5 109.5(7) . . ?
F6 C17 F5 102.8(6) . . ?
F4 C17 C16 115.1(5) . . ?
F6 C17 C16 113.0(5) . . ?
F5 C17 C16 109.2(5) . . ?

loop_
_geom_bond_atom_site_label_1
_geom_bond_atom_site_label_2
_geom_bond_distance
_geom_bond_site_symmetry_2
_geom_bond_publ_flag
Mn1 O2 2.136(3) . ?
Mn1 O1 2.150(3) . ?
Mn1 O4 2.156(3) . ?
Mn1 O5 2.168(3) . ?
Mn1 O3 2.175(3) . ?
Mn1 N3 2.222(3) 2_665 ?
O5 C21 1.253(5) . ?
O1 N1 1.297(4) . ?
O3 C16 1.237(5) . ?
O2 C14 1.248(5) . ?
N2 C2 1.327(5) . ?
N2 N4 1.367(5) . ?
N2 C3 1.430(5) . ?
O4 C19 1.237(5) . ?
C3 C4 1.375(6) . ?
C3 C8 1.384(5) . ?
N3 C2 1.313(6) . ?
N3 C1 1.357(6) . ?
N3 Mn1 2.222(3) 2_665 ?
N1 C6 1.417(5) . ?
N1 C9 1.511(6) . ?
C19 C20 1.394(7) . ?
C19 C18 1.532(7) . ?
C6 C7 1.390(6) . ?
C6 C5 1.398(6) . ?
C15 C14 1.373(6) . ?
C15 C16 1.383(6) . ?
F1 C13 1.313(6) . ?
C14 C13 1.538(6) . ?
C21 C20 1.377(7) . ?
C21 C22 1.517(7) . ?
C7 C8 1.363(6) . ?
N4 C1 1.307(6) . ?
C22 F10 1.276(6) . ?
C22 F11 1.303(6) . ?
C22 F12 1.314(6) . ?
C16 C17 1.537(7) . ?
C18 F9 1.255(6) . ?
C18 F7 1.283(6) . ?
C18 F8 1.344(6) . ?
C13 F3 1.300(7) . ?
C13 F2 1.307(7) . ?
C4 C5 1.363(7) . ?
C9 C10 1.507(8) . ?
C9 C12 1.522(7) . ?
C9 C11 1.546(8) . ?
F5 C17 1.319(8) . ?
C17 F4 1.254(7) . ?
C17 F6 1.287(8) . ?
